data_4309199
loop_
_publ_author_name
'Jari Konu'
'Markku Ahlgr\'en'
'Stephen M. Aucott'
'Tristram Chivers'
'Sophie H. Dale'
'Mark R. J. Elsegood'
'Kathryn E. Holmes'
'Sarah L. M. James'
'Paul F. Kelly'
'Risto S. Laitinen'

_publ_section_title
;
Synthetic Applications of (Me3SiNSN)2E (E = S, Se) in Chalcogen-Nitrogen
Chemistry: Formation and Structural Characterization of Cl2TeESN2 (E = S,
Se) and [PPh4]2[Pd2(\m-Se2N2S)X4] (X = Cl, Br)
;
_journal_name_full 'Inorganic Chemistry'
_journal_page_first 4992
_journal_page_last 5000
_journal_paper_doi 10.1021/ic050261f
_journal_volume 44
_journal_year 2005
_chemical_formula_sum 'C48 H40 Cl4 N2 P2 Pd2 S Se2'
_chemical_formula_weight 1251.34
_chemical_name_systematic
;
 ?
;
_space_group_IT_number 14
_symmetry_cell_setting monoclinic
_symmetry_space_group_name_Hall '-P 2ybc'
_symmetry_space_group_name_H-M 'P 1 21/c 1'
_atom_sites_solution_hydrogens geom
_atom_sites_solution_primary direct
_atom_sites_solution_secondary 'all non H atoms found by direct methods'
_audit_creation_method SHELXL-97
_cell_angle_alpha 90.00
_cell_angle_beta 97.824(2)
_cell_angle_gamma 90.00
_cell_formula_units_Z 4
_cell_length_a 9.6484(6)
_cell_length_b 34.684(2)
_cell_length_c 14.6209(9)
_cell_measurement_reflns_used 11926
_cell_measurement_temperature 150(2)
_cell_measurement_theta_max 28.60
_cell_measurement_theta_min 2.21
_cell_volume 4847.3(5)
_computing_cell_refinement 'Bruker SAINT'
_computing_data_collection 'Bruker SMART'
_computing_data_reduction 'Bruker SAINT'
_computing_molecular_graphics 'Bruker SHELXTL'
_computing_publication_material 'Bruker SHELXTL and local programs'
_computing_structure_refinement 'Bruker SHELXTL'
_computing_structure_solution 'Bruker SHELXTL'
_diffrn_ambient_temperature 150(2)
_diffrn_measured_fraction_theta_full 0.999
_diffrn_measured_fraction_theta_max 0.999
_diffrn_measurement_device_type 'Bruker SMART 1000 CCD diffractometer'
_diffrn_measurement_method '\w rotation with narrow frames'
_diffrn_radiation_monochromator graphite
_diffrn_radiation_source 'sealed tube'
_diffrn_radiation_type MoK\a
_diffrn_radiation_wavelength 0.71073
_diffrn_reflns_av_R_equivalents 0.0360
_diffrn_reflns_av_sigmaI/netI 0.0478
_diffrn_reflns_limit_h_max 11
_diffrn_reflns_limit_h_min -11
_diffrn_reflns_limit_k_max 41
_diffrn_reflns_limit_k_min -32
_diffrn_reflns_limit_l_max 13
_diffrn_reflns_limit_l_min -17
_diffrn_reflns_number 23365
_diffrn_reflns_theta_full 25.00
_diffrn_reflns_theta_max 25.00
_diffrn_reflns_theta_min 1.52
_diffrn_standards_decay_% 0
_diffrn_standards_number 0
_exptl_absorpt_coefficient_mu 2.609
_exptl_absorpt_correction_T_max 0.926
_exptl_absorpt_correction_T_min 0.414
_exptl_absorpt_correction_type multi-scan
_exptl_crystal_colour Orange
_exptl_crystal_density_diffrn 1.715
_exptl_crystal_density_method 'not measured'
_exptl_crystal_description Needle
_exptl_crystal_F_000 2464
_exptl_crystal_size_max 0.41
_exptl_crystal_size_mid 0.05
_exptl_crystal_size_min 0.03
_refine_diff_density_max 0.561
_refine_diff_density_min -0.466
_refine_diff_density_rms 0.105
_refine_ls_extinction_method none
_refine_ls_goodness_of_fit_ref 1.053
_refine_ls_hydrogen_treatment constr
_refine_ls_matrix_type full
_refine_ls_number_parameters 550
_refine_ls_number_reflns 8544
_refine_ls_number_restraints 0
_refine_ls_restrained_S_all 1.053
_refine_ls_R_factor_all 0.0570
_refine_ls_R_factor_gt 0.0347
_refine_ls_shift/su_max 0.001
_refine_ls_shift/su_mean 0.000
_refine_ls_structure_factor_coef Fsqd
_refine_ls_weighting_details 'calc w=1/[\s^2^(Fo^2^)+(0.0223P)^2^+8.6937P] where P=(Fo^2^+2Fc^2^)/3'
_refine_ls_weighting_scheme calc
_refine_ls_wR_factor_gt 0.0661
_refine_ls_wR_factor_ref 0.0737
_reflns_number_gt 6459
_reflns_number_total 8544
_reflns_threshold_expression I>2\s(I)
_cod_data_source_file ic050261fsi20050219_081655_3.cif
_cod_data_source_block cmpd4a
_cod_database_code 4309199

loop_
_symmetry_equiv_pos_as_xyz
'x, y, z'
'-x, y+1/2, -z+1/2'
'-x, -y, -z'
'x, -y-1/2, z-1/2'

loop_
_atom_site_label
_atom_site_type_symbol
_atom_site_fract_x
_atom_site_fract_y
_atom_site_fract_z
_atom_site_U_iso_or_equiv
_atom_site_adp_type
_atom_site_occupancy
_atom_site_symmetry_multiplicity
_atom_site_calc_flag
_atom_site_refinement_flags
_atom_site_disorder_assembly
_atom_site_disorder_group
Pd1 Pd 0.03242(3) 0.138018(10) 0.53920(2) 0.02067(9) Uani 1 1 d . . .
Cl2 Cl -0.05448(11) 0.19774(3) 0.47805(8) 0.0300(3) Uani 1 1 d . . .
Cl1 Cl -0.04928(11) 0.10089(3) 0.40757(7) 0.0238(3) Uani 1 1 d . . .
Se1 Se 0.13083(5) 0.169368(14) 0.67812(3) 0.02571(12) Uani 1 1 d . . .
N1 N 0.3190(4) 0.16135(12) 0.6811(3) 0.0329(10) Uani 1 1 d . . .
S1 S 0.39058(12) 0.12291(4) 0.66017(9) 0.0334(3) Uani 1 1 d . . .
N2 N 0.3069(4) 0.08550(12) 0.6314(3) 0.0299(10) Uani 1 1 d . . .
Se2 Se 0.11591(5) 0.080328(13) 0.61584(3) 0.02307(11) Uani 1 1 d . . .
Pd2 Pd 0.04856(3) 0.113241(10) 0.74597(2) 0.02059(9) Uani 1 1 d . . .
Cl3 Cl 0.00541(12) 0.15207(3) 0.86965(8) 0.0282(3) Uani 1 1 d . . .
Cl4 Cl -0.04624(11) 0.05574(3) 0.79841(8) 0.0257(3) Uani 1 1 d . . .
C1 C 0.5704(4) 0.04765(12) 0.2466(3) 0.0211(10) Uani 1 1 d . . .
C2 C 0.6836(5) 0.03285(14) 0.3058(4) 0.0322(12) Uani 1 1 d . . .
H2 H 0.6791 0.0311 0.3702 0.039 Uiso 1 1 calc R . .
C3 C 0.8017(5) 0.02090(14) 0.2709(4) 0.0367(13) Uani 1 1 d . . .
H3 H 0.8777 0.0103 0.3111 0.044 Uiso 1 1 calc R . .
C4 C 0.8103(5) 0.02421(15) 0.1789(4) 0.0409(14) Uani 1 1 d . . .
H4 H 0.8921 0.0158 0.1553 0.049 Uiso 1 1 calc R . .
C5 C 0.6999(6) 0.03981(15) 0.1197(4) 0.0413(14) Uani 1 1 d . . .
H5 H 0.7071 0.0425 0.0558 0.050 Uiso 1 1 calc R . .
C6 C 0.5791(5) 0.05143(13) 0.1536(3) 0.0300(12) Uani 1 1 d . . .
H6 H 0.5030 0.0619 0.1132 0.036 Uiso 1 1 calc R . .
C7 C 0.2812(4) 0.07054(13) 0.1957(3) 0.0205(10) Uani 1 1 d . . .
C8 C 0.2011(4) 0.03993(14) 0.1562(3) 0.0275(11) Uani 1 1 d . . .
H8 H 0.2073 0.0153 0.1849 0.033 Uiso 1 1 calc R . .
C9 C 0.1124(5) 0.04570(17) 0.0750(3) 0.0371(13) Uani 1 1 d . . .
H9 H 0.0590 0.0248 0.0468 0.044 Uiso 1 1 calc R . .
C10 C 0.1013(5) 0.08162(18) 0.0350(3) 0.0383(14) Uani 1 1 d . . .
H10 H 0.0394 0.0854 -0.0206 0.046 Uiso 1 1 calc R . .
C11 C 0.1792(5) 0.11235(16) 0.0747(3) 0.0349(13) Uani 1 1 d . . .
H11 H 0.1697 0.1372 0.0470 0.042 Uiso 1 1 calc R . .
C12 C 0.2709(4) 0.10678(14) 0.1548(3) 0.0250(11) Uani 1 1 d . . .
H12 H 0.3264 0.1275 0.1817 0.030 Uiso 1 1 calc R . .
C13 C 0.4398(4) 0.10461(13) 0.3583(3) 0.0217(10) Uani 1 1 d . . .
C14 C 0.3241(5) 0.12521(13) 0.3818(3) 0.0223(10) Uani 1 1 d . . .
H14 H 0.2322 0.1155 0.3647 0.027 Uiso 1 1 calc R . .
C15 C 0.3436(5) 0.15944(14) 0.4295(3) 0.0304(12) Uani 1 1 d . . .
H15 H 0.2651 0.1734 0.4445 0.036 Uiso 1 1 calc R . .
C16 C 0.4783(5) 0.17364(14) 0.4560(4) 0.0345(12) Uani 1 1 d . . .
H16 H 0.4917 0.1971 0.4896 0.041 Uiso 1 1 calc R . .
C17 C 0.5920(5) 0.15349(15) 0.4331(3) 0.0353(13) Uani 1 1 d . . .
H17 H 0.6837 0.1633 0.4508 0.042 Uiso 1 1 calc R . .
C18 C 0.5737(5) 0.11909(14) 0.3846(3) 0.0283(11) Uani 1 1 d . . .
H18 H 0.6528 0.1054 0.3693 0.034 Uiso 1 1 calc R . .
C19 C 0.3557(4) 0.02176(13) 0.3574(3) 0.0206(10) Uani 1 1 d . . .
C20 C 0.2404(5) 0.02746(15) 0.4028(4) 0.0365(13) Uani 1 1 d . . .
H20 H 0.1993 0.0523 0.4035 0.044 Uiso 1 1 calc R . .
C21 C 0.1853(5) -0.00269(16) 0.4468(4) 0.0401(14) Uani 1 1 d . . .
H21 H 0.1057 0.0015 0.4773 0.048 Uiso 1 1 calc R . .
C22 C 0.2437(5) -0.03861(14) 0.4474(3) 0.0285(11) Uani 1 1 d . . .
H22 H 0.2044 -0.0594 0.4775 0.034 Uiso 1 1 calc R . .
C23 C 0.3591(6) -0.04432(16) 0.4042(4) 0.0446(15) Uani 1 1 d . . .
H23 H 0.4012 -0.0691 0.4054 0.053 Uiso 1 1 calc R . .
C24 C 0.4152(5) -0.01417(15) 0.3588(4) 0.0379(13) Uani 1 1 d . . .
H24 H 0.4950 -0.0184 0.3286 0.045 Uiso 1 1 calc R . .
P1 P 0.41279(11) 0.06121(3) 0.29208(8) 0.0199(3) Uani 1 1 d . . .
C25 C -0.4479(4) 0.12713(12) 0.9116(3) 0.0187(10) Uani 1 1 d . . .
C26 C -0.3510(5) 0.09960(13) 0.8914(3) 0.0253(11) Uani 1 1 d . . .
H26 H -0.2548 0.1061 0.8951 0.030 Uiso 1 1 calc R . .
C27 C -0.3955(5) 0.06301(14) 0.8661(4) 0.0347(13) Uani 1 1 d . . .
H27 H -0.3298 0.0443 0.8517 0.042 Uiso 1 1 calc R . .
C28 C -0.5359(5) 0.05314(14) 0.8614(4) 0.0339(12) Uani 1 1 d . . .
H28 H -0.5660 0.0277 0.8443 0.041 Uiso 1 1 calc R . .
C29 C -0.6310(5) 0.08030(14) 0.8815(3) 0.0270(11) Uani 1 1 d . . .
H29 H -0.7270 0.0736 0.8776 0.032 Uiso 1 1 calc R . .
C30 C -0.5887(4) 0.11736(13) 0.9074(3) 0.0218(10) Uani 1 1 d . . .
H30 H -0.6549 0.1359 0.9220 0.026 Uiso 1 1 calc R . .
C31 C -0.3275(4) 0.19735(13) 0.8421(3) 0.0242(11) Uani 1 1 d . . .
C32 C -0.3116(4) 0.17571(15) 0.7639(3) 0.0282(11) Uani 1 1 d . . .
H32 H -0.3352 0.1491 0.7614 0.034 Uiso 1 1 calc R . .
C33 C -0.2607(5) 0.19329(16) 0.6891(3) 0.0363(13) Uani 1 1 d . . .
H33 H -0.2521 0.1789 0.6349 0.044 Uiso 1 1 calc R . .
C34 C -0.2237(6) 0.23116(18) 0.6945(4) 0.0488(16) Uani 1 1 d . . .
H34 H -0.1870 0.2430 0.6443 0.059 Uiso 1 1 calc R . .
C35 C -0.2389(6) 0.25247(17) 0.7721(4) 0.0509(16) Uani 1 1 d . . .
H35 H -0.2121 0.2788 0.7748 0.061 Uiso 1 1 calc R . .
C36 C -0.2925(5) 0.23606(15) 0.8459(4) 0.0370(13) Uani 1 1 d . . .
H36 H -0.3052 0.2511 0.8984 0.044 Uiso 1 1 calc R . .
C37 C -0.5233(5) 0.20363(13) 0.9767(3) 0.0259(11) Uani 1 1 d . . .
C38 C -0.6372(5) 0.21355(14) 0.9110(4) 0.0336(12) Uani 1 1 d . . .
H38 H -0.6395 0.2059 0.8484 0.040 Uiso 1 1 calc R . .
C39 C -0.7465(5) 0.23467(15) 0.9383(4) 0.0425(15) Uani 1 1 d . . .
H39 H -0.8247 0.2412 0.8943 0.051 Uiso 1 1 calc R . .
C40 C -0.7429(5) 0.24616(15) 1.0275(5) 0.0458(15) Uani 1 1 d . . .
H40 H -0.8186 0.2605 1.0453 0.055 Uiso 1 1 calc R . .
C41 C -0.6298(6) 0.23707(15) 1.0925(4) 0.0430(14) Uani 1 1 d . . .
H41 H -0.6269 0.2457 1.1544 0.052 Uiso 1 1 calc R . .
C42 C -0.5205(5) 0.21531(14) 1.0671(4) 0.0327(12) Uani 1 1 d . . .
H42 H -0.4438 0.2085 1.1120 0.039 Uiso 1 1 calc R . .
C43 C -0.2475(4) 0.17065(13) 1.0360(3) 0.0215(10) Uani 1 1 d . . .
C44 C -0.1272(4) 0.19294(13) 1.0439(3) 0.0241(11) Uani 1 1 d . . .
H44 H -0.1114 0.2103 0.9961 0.029 Uiso 1 1 calc R . .
C45 C -0.0298(5) 0.18945(15) 1.1232(3) 0.0346(13) Uani 1 1 d . . .
H45 H 0.0525 0.2048 1.1297 0.041 Uiso 1 1 calc R . .
C46 C -0.0511(5) 0.16430(16) 1.1915(3) 0.0370(13) Uani 1 1 d . . .
H46 H 0.0162 0.1625 1.2452 0.044 Uiso 1 1 calc R . .
C47 C -0.1689(5) 0.14152(16) 1.1839(3) 0.0379(13) Uani 1 1 d . . .
H47 H -0.1830 0.1238 1.2315 0.045 Uiso 1 1 calc R . .
C48 C -0.2668(5) 0.14487(14) 1.1054(3) 0.0324(12) Uani 1 1 d . . .
H48 H -0.3483 0.1292 1.0993 0.039 Uiso 1 1 calc R . .
P2 P -0.38537(12) 0.17486(3) 0.94086(8) 0.0205(3) Uani 1 1 d . . .

loop_
_atom_site_aniso_label
_atom_site_aniso_U_11
_atom_site_aniso_U_22
_atom_site_aniso_U_33
_atom_site_aniso_U_23
_atom_site_aniso_U_13
_atom_site_aniso_U_12
Pd1 0.01847(17) 0.0229(2) 0.02003(19) 0.00298(16) 0.00033(14) -0.00046(14)
Cl2 0.0261(6) 0.0228(7) 0.0386(7) 0.0112(5) -0.0048(5) -0.0018(5)
Cl1 0.0207(5) 0.0321(7) 0.0179(6) 0.0000(5) -0.0003(4) -0.0026(5)
Se1 0.0301(2) 0.0225(3) 0.0238(3) 0.0002(2) 0.0012(2) -0.0015(2)
N1 0.028(2) 0.041(3) 0.028(2) 0.001(2) -0.0028(18) -0.0044(19)
S1 0.0229(6) 0.0461(9) 0.0304(7) 0.0016(6) 0.0007(5) -0.0011(6)
N2 0.027(2) 0.035(3) 0.027(2) 0.0056(19) 0.0020(17) 0.0048(18)
Se2 0.0261(2) 0.0228(3) 0.0199(2) 0.0000(2) 0.00153(19) 0.0023(2)
Pd2 0.02048(17) 0.0223(2) 0.01860(19) 0.00059(16) 0.00131(14) 0.00174(15)
Cl3 0.0320(6) 0.0322(7) 0.0202(6) -0.0043(5) 0.0022(5) 0.0075(5)
Cl4 0.0260(6) 0.0240(6) 0.0282(6) 0.0033(5) 0.0072(5) -0.0022(5)
C1 0.020(2) 0.013(2) 0.031(3) -0.007(2) 0.006(2) -0.0040(18)
C2 0.027(3) 0.038(3) 0.030(3) -0.006(2) -0.002(2) 0.003(2)
C3 0.024(3) 0.032(3) 0.052(4) 0.002(3) -0.002(2) 0.006(2)
C4 0.027(3) 0.028(3) 0.074(4) 0.007(3) 0.031(3) 0.003(2)
C5 0.053(3) 0.038(3) 0.038(3) 0.017(3) 0.028(3) 0.013(3)
C6 0.035(3) 0.021(3) 0.035(3) 0.009(2) 0.011(2) 0.007(2)
C7 0.017(2) 0.024(3) 0.021(2) -0.002(2) 0.0046(18) 0.0001(18)
C8 0.025(2) 0.029(3) 0.028(3) 0.000(2) 0.004(2) -0.003(2)
C9 0.033(3) 0.053(4) 0.025(3) -0.004(3) 0.001(2) -0.011(3)
C10 0.022(2) 0.073(4) 0.019(3) -0.002(3) 0.000(2) 0.003(3)
C11 0.035(3) 0.047(4) 0.024(3) 0.004(3) 0.011(2) 0.015(3)
C12 0.025(2) 0.029(3) 0.021(3) -0.002(2) 0.0013(19) 0.004(2)
C13 0.021(2) 0.020(3) 0.024(3) -0.001(2) 0.0036(19) -0.0009(19)
C14 0.024(2) 0.019(3) 0.024(3) 0.000(2) 0.0059(19) -0.0013(19)
C15 0.034(3) 0.025(3) 0.035(3) -0.003(2) 0.013(2) 0.002(2)
C16 0.039(3) 0.025(3) 0.040(3) -0.011(2) 0.006(2) -0.007(2)
C17 0.028(3) 0.038(3) 0.039(3) -0.010(3) -0.002(2) -0.006(2)
C18 0.022(2) 0.033(3) 0.029(3) -0.003(2) 0.003(2) 0.001(2)
C19 0.020(2) 0.026(3) 0.016(2) 0.000(2) 0.0030(18) -0.0022(19)
C20 0.031(3) 0.031(3) 0.051(4) 0.005(3) 0.019(3) 0.007(2)
C21 0.031(3) 0.042(4) 0.051(4) 0.004(3) 0.021(3) -0.006(2)
C22 0.033(3) 0.031(3) 0.021(3) -0.001(2) 0.003(2) -0.008(2)
C23 0.063(4) 0.026(3) 0.050(4) 0.012(3) 0.026(3) 0.010(3)
C24 0.042(3) 0.035(3) 0.040(3) 0.006(3) 0.021(3) 0.010(3)
P1 0.0180(5) 0.0216(7) 0.0199(6) -0.0026(5) 0.0015(5) 0.0008(5)
C25 0.025(2) 0.016(2) 0.015(2) 0.0036(19) 0.0032(18) -0.0028(19)
C26 0.021(2) 0.022(3) 0.033(3) -0.005(2) 0.005(2) -0.002(2)
C27 0.034(3) 0.024(3) 0.047(3) -0.006(3) 0.010(2) 0.005(2)
C28 0.040(3) 0.020(3) 0.042(3) -0.008(2) 0.007(2) -0.007(2)
C29 0.023(2) 0.030(3) 0.028(3) 0.002(2) 0.002(2) -0.006(2)
C30 0.026(2) 0.017(3) 0.022(2) 0.005(2) 0.0032(19) 0.0023(19)
C31 0.024(2) 0.020(3) 0.027(3) 0.008(2) -0.001(2) -0.005(2)
C32 0.021(2) 0.033(3) 0.029(3) 0.006(2) -0.002(2) -0.004(2)
C33 0.036(3) 0.050(4) 0.022(3) 0.010(3) 0.003(2) -0.003(3)
C34 0.051(3) 0.060(4) 0.033(3) 0.024(3) -0.002(3) -0.006(3)
C35 0.065(4) 0.031(3) 0.055(4) 0.021(3) 0.002(3) -0.019(3)
C36 0.050(3) 0.025(3) 0.036(3) 0.005(2) 0.007(3) -0.005(2)
C37 0.027(2) 0.019(3) 0.033(3) -0.003(2) 0.005(2) -0.001(2)
C38 0.036(3) 0.023(3) 0.040(3) -0.004(2) -0.003(2) 0.001(2)
C39 0.032(3) 0.024(3) 0.068(4) 0.001(3) -0.003(3) 0.003(2)
C40 0.034(3) 0.028(3) 0.078(5) -0.001(3) 0.018(3) 0.005(2)
C41 0.046(3) 0.035(3) 0.051(4) -0.006(3) 0.020(3) 0.008(3)
C42 0.032(3) 0.030(3) 0.037(3) -0.004(2) 0.005(2) 0.003(2)
C43 0.025(2) 0.020(3) 0.020(2) -0.003(2) 0.0004(19) 0.0035(19)
C44 0.026(2) 0.023(3) 0.023(3) -0.005(2) 0.004(2) 0.003(2)
C45 0.027(3) 0.039(3) 0.036(3) -0.010(3) 0.001(2) 0.001(2)
C46 0.035(3) 0.048(4) 0.024(3) -0.007(3) -0.007(2) 0.010(3)
C47 0.047(3) 0.040(3) 0.026(3) 0.007(3) 0.003(2) 0.007(3)
C48 0.036(3) 0.032(3) 0.029(3) 0.003(2) 0.005(2) -0.002(2)
P2 0.0234(6) 0.0163(7) 0.0216(6) -0.0005(5) 0.0019(5) 0.0000(5)

loop_
_atom_type_symbol
_atom_type_description
_atom_type_scat_dispersion_real
_atom_type_scat_dispersion_imag
_atom_type_scat_source
C C 0.0033 0.0016 'International Tables Vol C Tables 4.2.6.8 and 6.1.1.4'
H H 0.0000 0.0000 'International Tables Vol C Tables 4.2.6.8 and 6.1.1.4'
N N 0.0061 0.0033 'International Tables Vol C Tables 4.2.6.8 and 6.1.1.4'
P P 0.1023 0.0942 'International Tables Vol C Tables 4.2.6.8 and 6.1.1.4'
S S 0.1246 0.1234 'International Tables Vol C Tables 4.2.6.8 and 6.1.1.4'
Cl Cl 0.1484 0.1585 'International Tables Vol C Tables 4.2.6.8 and 6.1.1.4'
Se Se -0.0929 2.2259 'International Tables Vol C Tables 4.2.6.8 and 6.1.1.4'
Pd Pd -0.9988 1.0072 'International Tables Vol C Tables 4.2.6.8 and 6.1.1.4'

loop_
_geom_angle_atom_site_label_1
_geom_angle_atom_site_label_2
_geom_angle_atom_site_label_3
_geom_angle
_geom_angle_site_symmetry_1
_geom_angle_site_symmetry_3
_geom_angle_publ_flag
Cl1 Pd1 Cl2 96.19(4) . . ?
Cl1 Pd1 Se2 88.81(3) . . ?
Cl2 Pd1 Se2 174.12(4) . . ?
Cl1 Pd1 Se1 173.51(3) . . ?
Cl2 Pd1 Se1 90.13(3) . . ?
Se2 Pd1 Se1 84.969(19) . . ?
Cl1 Pd1 Pd2 127.28(3) . . ?
Cl2 Pd1 Pd2 125.10(3) . . ?
Se2 Pd1 Pd2 49.036(14) . . ?
Se1 Pd1 Pd2 48.694(15) . . ?
N1 Se1 Pd2 104.63(13) . . ?
N1 Se1 Pd1 103.28(13) . . ?
Pd2 Se1 Pd1 82.226(19) . . ?
S1 N1 Se1 126.3(2) . . ?
N1 S1 N2 122.8(2) . . ?
S1 N2 Se2 126.2(2) . . ?
N2 Se2 Pd1 104.24(12) . . ?
N2 Se2 Pd2 103.46(13) . . ?
Pd1 Se2 Pd2 82.041(19) . . ?
Cl3 Pd2 Cl4 96.75(4) . . ?
Cl3 Pd2 Se1 87.46(3) . . ?
Cl4 Pd2 Se1 174.06(3) . . ?
Cl3 Pd2 Se2 171.96(4) . . ?
Cl4 Pd2 Se2 90.83(3) . . ?
Se1 Pd2 Se2 85.19(2) . . ?
Cl3 Pd2 Pd1 126.81(3) . . ?
Cl4 Pd2 Pd1 125.08(3) . . ?
Se1 Pd2 Pd1 49.079(14) . . ?
Se2 Pd2 Pd1 48.922(15) . . ?
C6 C1 C2 119.9(4) . . ?
C6 C1 P1 120.4(3) . . ?
C2 C1 P1 119.7(4) . . ?
C3 C2 C1 119.9(5) . . ?
C4 C3 C2 120.4(5) . . ?
C3 C4 C5 120.3(5) . . ?
C6 C5 C4 120.0(5) . . ?
C1 C6 C5 119.5(5) . . ?
C12 C7 C8 120.6(4) . . ?
C12 C7 P1 120.2(3) . . ?
C8 C7 P1 118.8(3) . . ?
C9 C8 C7 119.4(5) . . ?
C10 C9 C8 120.1(5) . . ?
C9 C10 C11 120.8(5) . . ?
C12 C11 C10 119.7(5) . . ?
C11 C12 C7 119.4(5) . . ?
C18 C13 C14 119.2(4) . . ?
C18 C13 P1 121.0(3) . . ?
C14 C13 P1 119.8(3) . . ?
C15 C14 C13 120.2(4) . . ?
C14 C15 C16 120.2(4) . . ?
C17 C16 C15 119.7(5) . . ?
C16 C17 C18 120.6(4) . . ?
C17 C18 C13 120.0(4) . . ?
C24 C19 C20 119.0(4) . . ?
C24 C19 P1 122.8(4) . . ?
C20 C19 P1 118.1(4) . . ?
C21 C20 C19 120.2(5) . . ?
C22 C21 C20 120.8(5) . . ?
C21 C22 C23 119.3(5) . . ?
C22 C23 C24 120.5(5) . . ?
C19 C24 C23 120.2(5) . . ?
C13 P1 C7 108.0(2) . . ?
C13 P1 C19 112.7(2) . . ?
C7 P1 C19 108.6(2) . . ?
C13 P1 C1 110.6(2) . . ?
C7 P1 C1 107.4(2) . . ?
C19 P1 C1 109.4(2) . . ?
C30 C25 C26 120.1(4) . . ?
C30 C25 P2 122.0(3) . . ?
C26 C25 P2 117.9(3) . . ?
C27 C26 C25 119.7(4) . . ?
C26 C27 C28 120.5(5) . . ?
C29 C28 C27 119.7(5) . . ?
C28 C29 C30 121.0(4) . . ?
C29 C30 C25 119.1(4) . . ?
C36 C31 C32 120.1(4) . . ?
C36 C31 P2 119.4(4) . . ?
C32 C31 P2 120.5(3) . . ?
C31 C32 C33 119.8(5) . . ?
C34 C33 C32 119.6(5) . . ?
C33 C34 C35 120.6(5) . . ?
C34 C35 C36 121.0(5) . . ?
C35 C36 C31 119.0(5) . . ?
C42 C37 C38 119.8(4) . . ?
C42 C37 P2 121.6(4) . . ?
C38 C37 P2 118.6(4) . . ?
C39 C38 C37 119.2(5) . . ?
C40 C39 C38 120.7(5) . . ?
C39 C40 C41 120.5(5) . . ?
C40 C41 C42 119.9(5) . . ?
C37 C42 C41 120.0(5) . . ?
C48 C43 C44 119.6(4) . . ?
C48 C43 P2 117.5(3) . . ?
C44 C43 P2 122.9(4) . . ?
C43 C44 C45 118.8(5) . . ?
C46 C45 C44 120.8(5) . . ?
C45 C46 C47 120.9(5) . . ?
C46 C47 C48 118.7(5) . . ?
C43 C48 C47 121.1(5) . . ?
C25 P2 C43 107.4(2) . . ?
C25 P2 C31 109.9(2) . . ?
C43 P2 C31 112.3(2) . . ?
C25 P2 C37 110.1(2) . . ?
C43 P2 C37 108.6(2) . . ?
C31 P2 C37 108.5(2) . . ?

loop_
_geom_bond_atom_site_label_1
_geom_bond_atom_site_label_2
_geom_bond_distance
_geom_bond_site_symmetry_2
_geom_bond_publ_flag
Pd1 Cl1 2.3601(11) . ?
Pd1 Cl2 2.3642(12) . ?
Pd1 Se2 2.3796(6) . ?
Pd1 Se1 2.3842(6) . ?
Pd1 Pd2 3.1263(5) . ?
Se1 N1 1.831(4) . ?
Se1 Pd2 2.3703(6) . ?
N1 S1 1.551(4) . ?
S1 N2 1.555(4) . ?
N2 Se2 1.835(4) . ?
Se2 Pd2 2.3837(6) . ?
Pd2 Cl3 2.3372(12) . ?
Pd2 Cl4 2.3649(12) . ?
C1 C6 1.379(6) . ?
C1 C2 1.396(6) . ?
C1 P1 1.803(4) . ?
C2 C3 1.374(7) . ?
C3 C4 1.364(7) . ?
C4 C5 1.388(7) . ?
C5 C6 1.387(7) . ?
C7 C12 1.389(6) . ?
C7 C8 1.391(6) . ?
C7 P1 1.794(4) . ?
C8 C9 1.380(6) . ?
C9 C10 1.375(7) . ?
C10 C11 1.386(7) . ?
C11 C12 1.381(6) . ?
C13 C18 1.391(6) . ?
C13 C14 1.407(6) . ?
C13 P1 1.789(4) . ?
C14 C15 1.377(6) . ?
C15 C16 1.394(6) . ?
C16 C17 1.380(7) . ?
C17 C18 1.387(7) . ?
C19 C24 1.371(6) . ?
C19 C20 1.385(6) . ?
C19 P1 1.797(5) . ?
C20 C21 1.372(7) . ?
C21 C22 1.367(7) . ?
C22 C23 1.367(7) . ?
C23 C24 1.388(7) . ?
C25 C30 1.393(6) . ?
C25 C26 1.396(6) . ?
C25 P2 1.794(4) . ?
C26 C27 1.374(6) . ?
C27 C28 1.390(6) . ?
C28 C29 1.375(7) . ?
C29 C30 1.385(6) . ?
C31 C36 1.384(6) . ?
C31 C32 1.394(6) . ?
C31 P2 1.795(5) . ?
C32 C33 1.398(7) . ?
C33 C34 1.361(7) . ?
C34 C35 1.379(8) . ?
C35 C36 1.381(7) . ?
C37 C42 1.379(7) . ?
C37 C38 1.401(6) . ?
C37 P2 1.798(5) . ?
C38 C39 1.387(7) . ?
C39 C40 1.359(8) . ?
C40 C41 1.382(8) . ?
C41 C42 1.387(7) . ?
C43 C48 1.384(6) . ?
C43 C44 1.386(6) . ?
C43 P2 1.795(4) . ?
C44 C45 1.395(6) . ?
C45 C46 1.363(7) . ?
C46 C47 1.376(7) . ?
C47 C48 1.388(7) . ?
